data_4502656
loop_
_publ_author_name
'Hua, Qin'
'Zhao, Yue'
'Xu, Guan-Cheng'
'Chen, Man-Sheng'
'Su, Zhi'
'Cai, Kai'
'Sun, Wei-Yin'

_publ_section_title
;
 Synthesis, Structures, and Properties of Zinc(II) and Cadmium(II)
 Complexes with 1,2,4,5-Tetrakis(imidazol-1-ylmethyl)benzene and
 Multicarboxylate Ligands
;
_journal_issue 6
_journal_name_full 'Crystal Growth &amp; Design'
_journal_page_first 2553
_journal_paper_doi 10.1021/cg901480y
_journal_volume 10
_journal_year 2010
_chemical_formula_sum 'C21 H15 Cd2 N4 O9'
_chemical_formula_weight 692.17
_chemical_name_systematic
; 
 ? 
;
_space_group_IT_number 15
_symmetry_cell_setting monoclinic
_symmetry_space_group_name_Hall '-C 2yc'
_symmetry_space_group_name_H-M 'C 1 2/c 1'
_atom_sites_solution_hydrogens geom
_atom_sites_solution_primary direct
_atom_sites_solution_secondary difmap
_audit_creation_method SHELXL-97
_cell_angle_alpha 90.00
_cell_angle_beta 118.955(2)
_cell_angle_gamma 90.00
_cell_formula_units_Z 8
_cell_length_a 20.010(2)
_cell_length_b 17.6976(18)
_cell_length_c 14.6712(14)
_cell_measurement_reflns_used 4036
_cell_measurement_temperature 293(2)
_cell_measurement_theta_max 27.81
_cell_measurement_theta_min 2.33
_cell_volume 4546.1(8)
_computing_structure_refinement 'SHELXL-97 (Sheldrick, 1997)'
_computing_structure_solution 'SHELXS-97 (Sheldrick, 1990)'
_diffrn_ambient_temperature 293(2)
_diffrn_measured_fraction_theta_full 0.995
_diffrn_measured_fraction_theta_max 0.995
_diffrn_radiation_monochromator graphite
_diffrn_radiation_source 'fine-focus sealed tube'
_diffrn_radiation_type MoK\a
_diffrn_radiation_wavelength 0.71073
_diffrn_reflns_av_R_equivalents 0.0353
_diffrn_reflns_av_sigmaI/netI 0.0479
_diffrn_reflns_limit_h_max 24
_diffrn_reflns_limit_h_min -23
_diffrn_reflns_limit_k_max 14
_diffrn_reflns_limit_k_min -21
_diffrn_reflns_limit_l_max 17
_diffrn_reflns_limit_l_min -16
_diffrn_reflns_number 11666
_diffrn_reflns_theta_full 25.60
_diffrn_reflns_theta_max 25.60
_diffrn_reflns_theta_min 1.85
_exptl_absorpt_coefficient_mu 1.933
_exptl_absorpt_correction_T_max 0.7736
_exptl_absorpt_correction_T_min 0.7224
_exptl_absorpt_correction_type multi-scan
_exptl_absorpt_process_details 'SADABS; Bruker, 2000'
_exptl_crystal_colour colorless
_exptl_crystal_density_diffrn 2.023
_exptl_crystal_density_method 'not measured'
_exptl_crystal_description block
_exptl_crystal_F_000 2696
_exptl_crystal_size_max 0.18
_exptl_crystal_size_mid 0.16
_exptl_crystal_size_min 0.14
_refine_diff_density_max 0.697
_refine_diff_density_min -0.496
_refine_diff_density_rms 0.091
_refine_ls_extinction_method none
_refine_ls_goodness_of_fit_ref 0.957
_refine_ls_hydrogen_treatment constr
_refine_ls_matrix_type full
_refine_ls_number_parameters 314
_refine_ls_number_reflns 4258
_refine_ls_number_restraints 0
_refine_ls_restrained_S_all 0.957
_refine_ls_R_factor_all 0.0387
_refine_ls_R_factor_gt 0.0302
_refine_ls_shift/su_max 0.000
_refine_ls_shift/su_mean 0.000
_refine_ls_structure_factor_coef Fsqd
_refine_ls_weighting_details 'calc w=1/[\s^2^(Fo^2^)+(0.0258P)^2^+0.0000P] where P=(Fo^2^+2Fc^2^)/3'
_refine_ls_weighting_scheme calc
_refine_ls_wR_factor_gt 0.0616
_refine_ls_wR_factor_ref 0.0638
_reflns_number_gt 3559
_reflns_number_total 4258
_reflns_threshold_expression >2sigma(I)
_cod_data_source_file cg901480y_si_002.cif
_cod_data_source_block 3
_cod_depositor_comments
;
The following automatic conversions were performed:

'_symmetry_cell_setting' value 'Monoclinic' changed to 'monoclinic'
according to /home/saulius/struct/CIF-dictionaries/cif_core.dic
dictionary named 'cif_core.dic' version 2.4.2 from 2011-04-26.

Automatic conversion script
Id: cif_fix_values 1715 2011-07-08 13:25:40Z adriana 
;
_cod_original_cell_volume 4545.9(8)
_cod_original_sg_symbol_H-M C2/c
_cod_database_code 4502656

loop_
_symmetry_equiv_pos_as_xyz
'x, y, z'
'-x, y, -z+1/2'
'x+1/2, y+1/2, z'
'-x+1/2, y+1/2, -z+1/2'
'-x, -y, -z'
'x, -y, z-1/2'
'-x+1/2, -y+1/2, -z'
'x+1/2, -y+1/2, z-1/2'

loop_
_atom_site_label
_atom_site_type_symbol
_atom_site_fract_x
_atom_site_fract_y
_atom_site_fract_z
_atom_site_U_iso_or_equiv
_atom_site_adp_type
_atom_site_occupancy
_atom_site_symmetry_multiplicity
_atom_site_calc_flag
_atom_site_refinement_flags
O5 O 0.16756(14) -0.07771(14) 0.00724(19) 0.0276(6) Uani 1 1 d .
O8 O 0.14319(16) -0.00170(18) -0.3285(2) 0.0438(8) Uani 1 1 d .
O7 O 0.20873(14) -0.03843(15) -0.1653(2) 0.0311(7) Uani 1 1 d .
O4 O 0.35988(15) 0.30698(15) 0.6619(2) 0.0372(7) Uani 1 1 d .
C4 C 0.3565(2) 0.2364(2) 0.6556(3) 0.0261(9) Uani 1 1 d .
Cd1 Cd 0.247843(16) 0.135251(16) 0.45247(2) 0.026 Uani 1 1 d .
Cd2 Cd 0.242498(15) 0.021044(16) 0.14945(2) 0.02595(8) Uani 1 1 d .
O6 O 0.15482(16) 0.04507(15) -0.0183(2) 0.0378(7) Uani 1 1 d .
N1 N 0.35060(19) 0.1722(2) 0.4414(2) 0.0331(8) Uani 1 1 d .
C22 C 0.1352(2) -0.0207(2) -0.0485(3) 0.0240(9) Uani 1 1 d .
C2 C 0.4314(2) 0.1151(2) 0.7123(3) 0.0258(9) Uani 1 1 d .
C5 C 0.5000 0.2316(3) 0.7500 0.0232(12) Uani 1 2 d S
H5 H 0.5000 0.2841 0.7500 0.028 Uiso 1 2 calc SR
C6 C 0.5000 0.0770(3) 0.7500 0.0312(14) Uani 1 2 d S
H6 H 0.5000 0.0244 0.7500 0.037 Uiso 1 2 calc SR
C21 C 0.0665(2) -0.0299(2) -0.1542(3) 0.0216(8) Uani 1 1 d .
C1 C 0.3615(2) 0.0671(2) 0.6790(3) 0.0307(10) Uani 1 1 d .
N3 N 0.26190(19) 0.14478(19) 0.1727(3) 0.0354(9) Uani 1 1 d .
C3 C 0.4306(2) 0.1940(2) 0.7088(3) 0.0232(8) Uani 1 1 d .
C16 C 0.2047(3) 0.1902(3) 0.1664(3) 0.0454(12) Uani 1 1 d .
H16 H 0.1583 0.1731 0.1584 0.054 Uiso 1 1 calc R
C17 C 0.3157(2) 0.1911(2) 0.1831(3) 0.0412(11) Uani 1 1 d .
H17 H 0.3624 0.1759 0.1901 0.049 Uiso 1 1 calc R
O1 O 0.32980(15) 0.03764(15) 0.5904(2) 0.036 Uani 1 1 d .
O3 O 0.29477(14) 0.20032(14) 0.60698(19) 0.0295(6) Uani 1 1 d .
O2 O 0.34028(16) 0.05430(18) 0.7460(2) 0.0422(8) Uani 1 1 d .
C20 C 0.0718(2) -0.0294(2) -0.2451(3) 0.0218(8) Uani 1 1 d .
C18 C -0.0047(2) -0.0301(2) -0.1598(3) 0.0249(9) Uani 1 1 d .
H18 H -0.0076 -0.0307 -0.0985 0.030 Uiso 1 1 calc R
N4 N 0.2957(2) 0.26325(19) 0.1825(3) 0.0383(9) Uani 1 1 d .
C19 C 0.1468(2) -0.0238(2) -0.2449(3) 0.0250(9) Uani 1 1 d .
N2 N 0.4326(2) 0.2514(2) 0.4341(3) 0.0402(9) Uani 1 1 d .
C8 C 0.4653(3) 0.1806(3) 0.4532(4) 0.0512(13) Uani 1 1 d .
H8 H 0.5130 0.1683 0.4613 0.061 Uiso 1 1 calc R
C11 C 0.4811(3) 0.3188(2) 0.3303(4) 0.0421(12) Uani 1 1 d .
C7 C 0.4148(3) 0.1330(3) 0.4577(4) 0.0447(12) Uani 1 1 d .
H7 H 0.4221 0.0814 0.4699 0.054 Uiso 1 1 calc R
C13 C 0.4238(3) 0.3204(2) 0.2268(4) 0.0406(11) Uani 1 1 d .
C10 C 0.4643(3) 0.3223(3) 0.4205(4) 0.0519(13) Uani 1 1 d .
H10A H 0.5111 0.3338 0.4840 0.062 Uiso 1 1 calc R
H10B H 0.4284 0.3629 0.4083 0.062 Uiso 1 1 calc R
C9 C 0.3639(2) 0.2430(2) 0.4286(3) 0.0361(10) Uani 1 1 d .
H9 H 0.3301 0.2825 0.4172 0.043 Uiso 1 1 calc R
C14 C 0.3403(3) 0.3326(2) 0.1935(4) 0.0511(13) Uani 1 1 d .
H14A H 0.3368 0.3653 0.2441 0.061 Uiso 1 1 calc R
H14B H 0.3168 0.3589 0.1273 0.061 Uiso 1 1 calc R
C12 C 0.5563(3) 0.3182(2) 0.3512(4) 0.0406(11) Uani 1 1 d .
H12 H 0.5948 0.3164 0.4202 0.049 Uiso 1 1 calc R
C15 C 0.2248(3) 0.2627(3) 0.1731(4) 0.0504(13) Uani 1 1 d .
H15 H 0.1961 0.3045 0.1717 0.061 Uiso 1 1 calc R
O1W O 0.3695(3) 0.9235(3) 0.4680(4) 0.136(2) Uani 1 1 d .
H1WA H 0.3988 0.9253 0.5335 0.204 Uiso 1 1 d R
H1WB H 0.3870 0.9520 0.4379 0.204 Uiso 1 1 d R

loop_
_atom_site_aniso_label
_atom_site_aniso_U_11
_atom_site_aniso_U_22
_atom_site_aniso_U_33
_atom_site_aniso_U_23
_atom_site_aniso_U_13
_atom_site_aniso_U_12
O5 0.0213(15) 0.0300(16) 0.0261(14) 0.0037(13) 0.0072(12) 0.0063(12)
O8 0.0277(17) 0.077(2) 0.0335(17) 0.0193(16) 0.0202(15) 0.0068(16)
O7 0.0185(15) 0.0386(17) 0.0334(16) 0.0092(13) 0.0103(13) -0.0003(13)
O4 0.0261(16) 0.0247(16) 0.0507(18) 0.0056(14) 0.0105(14) 0.0056(13)
C4 0.023(2) 0.030(2) 0.024(2) 0.0042(18) 0.0114(18) 0.0053(18)
Cd1 0.019 0.028 0.030 -0.001 0.010 -0.001
Cd2 0.01734(15) 0.02839(17) 0.02915(16) -0.00371(13) 0.00890(13) 0.00175(12)
O6 0.0400(18) 0.0278(17) 0.0307(16) -0.0023(13) 0.0054(14) -0.0036(14)
N1 0.026(2) 0.039(2) 0.036(2) 0.0008(17) 0.0166(17) -0.0006(17)
C22 0.020(2) 0.031(2) 0.023(2) -0.0031(19) 0.0122(18) -0.0016(18)
C2 0.016(2) 0.026(2) 0.031(2) 0.0000(18) 0.0083(18) -0.0017(17)
C5 0.017(3) 0.017(3) 0.031(3) 0.000 0.008(2) 0.000
C6 0.020(3) 0.022(3) 0.043(4) 0.000 0.008(3) 0.000
C21 0.021(2) 0.018(2) 0.025(2) 0.0007(16) 0.0107(17) 0.0021(16)
C1 0.015(2) 0.023(2) 0.046(3) 0.008(2) 0.008(2) 0.0057(17)
N3 0.025(2) 0.032(2) 0.044(2) -0.0085(17) 0.0121(18) -0.0040(16)
C3 0.016(2) 0.023(2) 0.028(2) 0.0005(17) 0.0085(17) 0.0032(16)
C16 0.031(3) 0.041(3) 0.063(3) -0.006(3) 0.022(2) -0.005(2)
C17 0.028(3) 0.038(3) 0.056(3) -0.002(2) 0.019(2) 0.003(2)
O1 0.024 0.032 0.047 -0.012 0.013 -0.007
O3 0.0144(14) 0.0319(16) 0.0354(15) -0.0059(13) 0.0067(12) 0.0017(12)
O2 0.0274(17) 0.052(2) 0.0408(18) 0.0060(15) 0.0117(15) -0.0136(15)
C20 0.020(2) 0.020(2) 0.025(2) 0.0008(17) 0.0106(18) 0.0008(16)
C18 0.026(2) 0.031(2) 0.021(2) 0.0011(17) 0.0142(18) -0.0002(18)
N4 0.037(2) 0.026(2) 0.058(2) -0.0021(18) 0.028(2) 0.0005(16)
C19 0.024(2) 0.022(2) 0.033(2) 0.0004(18) 0.017(2) -0.0008(17)
N2 0.039(2) 0.041(2) 0.053(2) -0.004(2) 0.032(2) -0.0061(19)
C8 0.040(3) 0.055(3) 0.072(3) 0.009(3) 0.037(3) 0.007(2)
C11 0.049(3) 0.025(2) 0.068(3) -0.007(2) 0.041(3) -0.010(2)
C7 0.038(3) 0.040(3) 0.061(3) 0.011(2) 0.028(3) 0.008(2)
C13 0.038(3) 0.020(2) 0.075(3) 0.000(2) 0.036(3) -0.002(2)
C10 0.056(3) 0.044(3) 0.075(4) -0.014(3) 0.046(3) -0.017(3)
C9 0.032(3) 0.038(3) 0.044(3) 0.000(2) 0.023(2) 0.003(2)
C14 0.046(3) 0.030(3) 0.091(4) 0.001(3) 0.044(3) 0.002(2)
C12 0.041(3) 0.025(2) 0.059(3) -0.001(2) 0.026(2) -0.003(2)
C15 0.034(3) 0.034(3) 0.088(4) 0.004(3) 0.033(3) 0.007(2)
O1W 0.174(6) 0.100(4) 0.139(4) -0.004(3) 0.080(4) 0.036(4)

loop_
_atom_type_symbol
_atom_type_description
_atom_type_scat_dispersion_real
_atom_type_scat_dispersion_imag
_atom_type_scat_source
C C 0.0033 0.0016 'International Tables Vol C Tables 4.2.6.8 and 6.1.1.4'
H H 0.0000 0.0000 'International Tables Vol C Tables 4.2.6.8 and 6.1.1.4'
N N 0.0061 0.0033 'International Tables Vol C Tables 4.2.6.8 and 6.1.1.4'
O O 0.0106 0.0060 'International Tables Vol C Tables 4.2.6.8 and 6.1.1.4'
Cd Cd -0.8075 1.2024 'International Tables Vol C Tables 4.2.6.8 and 6.1.1.4'

loop_
_geom_angle_atom_site_label_1
_geom_angle_atom_site_label_2
_geom_angle_atom_site_label_3
_geom_angle
_geom_angle_site_symmetry_1
_geom_angle_site_symmetry_3
C22 O5 Cd1 110.3(2) . 6
C22 O5 Cd2 84.1(2) . .
Cd1 O5 Cd2 110.20(10) 6 .
C19 O8 Cd2 118.0(2) . 6
C19 O7 Cd1 133.0(2) . 6
C4 O4 Cd1 113.7(2) . 7_556
O4 C4 O3 123.4(4) . .
O4 C4 C3 117.1(3) . .
O3 C4 C3 119.5(3) . .
N1 Cd1 O4 113.45(11) . 7_556
N1 Cd1 O7 98.90(11) . 6_556
O4 Cd1 O7 85.57(10) 7_556 6_556
N1 Cd1 O3 88.51(10) . .
O4 Cd1 O3 107.20(9) 7_556 .
O7 Cd1 O3 161.40(9) 6_556 .
N1 Cd1 O5 163.07(10) . 6_556
O4 Cd1 O5 83.36(10) 7_556 6_556
O7 Cd1 O5 83.86(9) 6_556 6_556
O3 Cd1 O5 84.28(9) . 6_556
N1 Cd1 O1 89.71(11) . .
O4 Cd1 O1 156.49(9) 7_556 .
O7 Cd1 O1 86.88(9) 6_556 .
O3 Cd1 O1 76.06(9) . .
O5 Cd1 O1 73.71(9) 6_556 .
O8 Cd2 O2 113.23(12) 6_556 6
O8 Cd2 N3 103.59(12) 6_556 .
O2 Cd2 N3 117.35(12) 6 .
O8 Cd2 O6 84.77(11) 6_556 .
O2 Cd2 O6 141.76(10) 6 .
N3 Cd2 O6 88.15(11) . .
O8 Cd2 O1 144.73(10) 6_556 6
O2 Cd2 O1 55.13(9) 6 6
N3 Cd2 O1 111.14(11) . 6
O6 Cd2 O1 90.28(10) . 6
O8 Cd2 O5 78.42(9) 6_556 .
O2 Cd2 O5 95.57(9) 6 .
N3 Cd2 O5 141.61(10) . .
O6 Cd2 O5 53.58(9) . .
O1 Cd2 O5 70.74(9) 6 .
O8 Cd2 C1 132.78(12) 6_556 6
O2 Cd2 C1 27.69(11) 6 6
N3 Cd2 C1 118.01(12) . 6
O6 Cd2 C1 116.20(12) . 6
O1 Cd2 C1 27.44(10) 6 6
O5 Cd2 C1 81.97(10) . 6
C22 O6 Cd2 99.0(2) . .
C9 N1 C7 105.5(3) . .
C9 N1 Cd1 123.1(3) . .
C7 N1 Cd1 130.9(3) . .
O6 C22 O5 123.0(3) . .
O6 C22 C21 116.3(3) . .
O5 C22 C21 120.6(3) . .
C6 C2 C3 119.6(4) . .
C6 C2 C1 116.3(4) . .
C3 C2 C1 124.1(3) . .
C3 C5 C3 122.6(5) . 2_656
C3 C5 H5 118.7 . .
C3 C5 H5 118.7 2_656 .
C2 C6 C2 121.6(5) . 2_656
C2 C6 H6 119.2 . .
C2 C6 H6 119.2 2_656 .
C18 C21 C20 119.8(3) . .
C18 C21 C22 117.4(3) . .
C20 C21 C22 122.3(3) . .
O1 C1 O2 122.7(4) . .
O1 C1 C2 119.9(4) . .
O2 C1 C2 117.2(4) . .
O1 C1 Cd2 68.2(2) . 6_556
O2 C1 Cd2 54.5(2) . 6_556
C2 C1 Cd2 171.5(3) . 6_556
C17 N3 C16 104.7(4) . .
C17 N3 Cd2 135.4(3) . .
C16 N3 Cd2 119.5(3) . .
C5 C3 C2 118.2(3) . .
C5 C3 C4 121.1(4) . .
C2 C3 C4 120.6(3) . .
C15 C16 N3 110.5(4) . .
C15 C16 H16 124.8 . .
N3 C16 H16 124.8 . .
N3 C17 N4 112.0(4) . .
N3 C17 H17 124.0 . .
N4 C17 H17 124.0 . .
C1 O1 Cd2 84.4(2) . 6_556
C1 O1 Cd1 110.4(2) . .
Cd2 O1 Cd1 105.34(10) 6_556 .
C4 O3 Cd1 129.2(2) . .
C1 O2 Cd2 97.8(2) . 6_556
C21 C20 C18 118.5(3) . 2_554
C21 C20 C19 122.6(3) . .
C18 C20 C19 118.8(3) 2_554 .
C21 C18 C20 121.7(3) . 2_554
C21 C18 H18 119.2 . .
C20 C18 H18 119.2 2_554 .
C17 N4 C15 106.8(4) . .
C17 N4 C14 128.9(4) . .
C15 N4 C14 124.2(4) . .
O7 C19 O8 122.5(3) . .
O7 C19 C20 121.7(3) . .
O8 C19 C20 115.7(3) . .
C9 N2 C8 106.4(4) . .
C9 N2 C10 125.7(4) . .
C8 N2 C10 127.8(4) . .
C7 C8 N2 106.7(4) . .
C7 C8 H8 126.7 . .
N2 C8 H8 126.7 . .
C12 C11 C13 118.4(4) . .
C12 C11 C10 118.9(5) . .
C13 C11 C10 122.6(4) . .
C8 C7 N1 109.7(4) . .
C8 C7 H7 125.1 . .
N1 C7 H7 125.1 . .
C12 C13 C11 119.2(4) 2_655 .
C12 C13 C14 116.9(4) 2_655 .
C11 C13 C14 123.6(4) . .
N2 C10 C11 112.2(4) . .
N2 C10 H10A 109.2 . .
C11 C10 H10A 109.2 . .
N2 C10 H10B 109.2 . .
C11 C10 H10B 109.2 . .
H10A C10 H10B 107.9 . .
N1 C9 N2 111.6(4) . .
N1 C9 H9 124.2 . .
N2 C9 H9 124.2 . .
N4 C14 C13 115.5(4) . .
N4 C14 H14A 108.4 . .
C13 C14 H14A 108.4 . .
N4 C14 H14B 108.4 . .
C13 C14 H14B 108.4 . .
H14A C14 H14B 107.5 . .
C11 C12 C13 122.4(4) . 2_655
C11 C12 H12 118.8 . .
C13 C12 H12 118.8 2_655 .
C16 C15 N4 106.0(4) . .
C16 C15 H15 127.0 . .
N4 C15 H15 127.0 . .
H1WA O1W H1WB 109.5 . .

loop_
_geom_bond_atom_site_label_1
_geom_bond_atom_site_label_2
_geom_bond_distance
_geom_bond_site_symmetry_2
O5 C22 1.262(4) .
O5 Cd1 2.348(2) 6
O5 Cd2 2.574(3) .
O8 C19 1.257(4) .
O8 Cd2 2.189(3) 6
O7 C19 1.251(4) .
O7 Cd1 2.286(3) 6
O4 C4 1.253(5) .
O4 Cd1 2.237(3) 7_556
C4 O3 1.260(4) .
C4 C3 1.501(5) .
Cd1 N1 2.237(3) .
Cd1 O4 2.237(3) 7_556
Cd1 O7 2.286(3) 6_556
Cd1 O3 2.299(3) .
Cd1 O5 2.348(2) 6_556
Cd1 O1 2.560(3) .
Cd2 O8 2.189(3) 6_556
Cd2 O2 2.220(3) 6
Cd2 N3 2.221(3) .
Cd2 O6 2.266(3) .
Cd2 O1 2.519(3) 6
Cd2 C1 2.701(4) 6
O6 C22 1.240(4) .
N1 C9 1.314(5) .
N1 C7 1.375(5) .
C22 C21 1.503(5) .
C2 C6 1.381(4) .
C2 C3 1.398(5) .
C2 C1 1.502(5) .
C5 C3 1.386(4) .
C5 C3 1.386(4) 2_656
C5 H5 0.9300 .
C6 C2 1.381(4) 2_656
C6 H6 0.9300 .
C21 C18 1.386(5) .
C21 C20 1.387(5) .
C1 O1 1.251(4) .
C1 O2 1.267(5) .
C1 Cd2 2.701(4) 6_556
N3 C17 1.302(5) .
N3 C16 1.364(5) .
C16 C15 1.334(6) .
C16 H16 0.9300 .
C17 N4 1.336(5) .
C17 H17 0.9300 .
O1 Cd2 2.519(3) 6_556
O2 Cd2 2.220(3) 6_556
C20 C18 1.392(5) 2_554
C20 C19 1.502(5) .
C18 C20 1.392(5) 2_554
C18 H18 0.9300 .
N4 C15 1.357(5) .
N4 C14 1.479(5) .
N2 C9 1.345(5) .
N2 C8 1.377(6) .
N2 C10 1.463(5) .
C8 C7 1.341(6) .
C8 H8 0.9300 .
C11 C12 1.383(6) .
C11 C13 1.391(6) .
C11 C10 1.515(6) .
C7 H7 0.9300 .
C13 C12 1.383(6) 2_655
C13 C14 1.512(6) .
C10 H10A 0.9700 .
C10 H10B 0.9700 .
C9 H9 0.9300 .
C14 H14A 0.9700 .
C14 H14B 0.9700 .
C12 C13 1.383(6) 2_655
C12 H12 0.9300 .
C15 H15 0.9300 .
O1W H1WA 0.8500 .
O1W H1WB 0.8500 .

loop_
_geom_torsion_atom_site_label_1
_geom_torsion_atom_site_label_2
_geom_torsion_atom_site_label_3
_geom_torsion_atom_site_label_4
_geom_torsion
_geom_torsion_site_symmetry_1
_geom_torsion_site_symmetry_4
Cd1 O4 C4 O3 -14.9(5) 7_556 .
Cd1 O4 C4 C3 164.7(2) 7_556 .
C22 O5 Cd2 O8 88.9(2) . 6_556
Cd1 O5 Cd2 O8 -161.59(13) 6 6_556
C22 O5 Cd2 O2 -158.5(2) . 6
Cd1 O5 Cd2 O2 -48.97(12) 6 6
C22 O5 Cd2 N3 -8.4(3) . .
Cd1 O5 Cd2 N3 101.08(17) 6 .
C22 O5 Cd2 O6 -3.1(2) . .
Cd1 O5 Cd2 O6 106.37(14) 6 .
C22 O5 Cd2 O1 -108.5(2) . 6
Cd1 O5 Cd2 O1 1.05(9) 6 6
C22 O5 Cd2 C1 -134.3(2) . 6
Cd1 O5 Cd2 C1 -24.78(12) 6 6
O8 Cd2 O6 C22 -76.2(2) 6_556 .
O2 Cd2 O6 C22 45.3(3) 6 .
N3 Cd2 O6 C22 179.9(2) . .
O1 Cd2 O6 C22 68.8(2) 6 .
O5 Cd2 O6 C22 3.2(2) . .
C1 Cd2 O6 C22 59.4(3) 6 .
O4 Cd1 N1 C9 41.9(3) 7_556 .
O7 Cd1 N1 C9 130.9(3) 6_556 .
O3 Cd1 N1 C9 -66.3(3) . .
O5 Cd1 N1 C9 -130.9(4) 6_556 .
O1 Cd1 N1 C9 -142.3(3) . .
O4 Cd1 N1 C7 -146.7(4) 7_556 .
O7 Cd1 N1 C7 -57.7(4) 6_556 .
O3 Cd1 N1 C7 105.1(4) . .
O5 Cd1 N1 C7 40.5(6) 6_556 .
O1 Cd1 N1 C7 29.1(4) . .
Cd2 O6 C22 O5 -6.3(4) . .
Cd2 O6 C22 C21 170.1(3) . .
Cd1 O5 C22 O6 -103.9(4) 6 .
Cd2 O5 C22 O6 5.5(4) . .
Cd1 O5 C22 C21 79.9(3) 6 .
Cd2 O5 C22 C21 -170.8(3) . .
C3 C2 C6 C2 2.1(3) . 2_656
C1 C2 C6 C2 -176.8(4) . 2_656
O6 C22 C21 C18 -87.0(4) . .
O5 C22 C21 C18 89.5(4) . .
O6 C22 C21 C20 85.5(5) . .
O5 C22 C21 C20 -98.0(4) . .
C6 C2 C1 O1 -82.5(4) . .
C3 C2 C1 O1 98.6(5) . .
C6 C2 C1 O2 93.0(4) . .
C3 C2 C1 O2 -86.0(5) . .
C6 C2 C1 Cd2 78.1(19) . 6_556
C3 C2 C1 Cd2 -100.8(18) . 6_556
O8 Cd2 N3 C17 169.9(4) 6_556 .
O2 Cd2 N3 C17 44.3(5) 6 .
O6 Cd2 N3 C17 -106.0(4) . .
O1 Cd2 N3 C17 -16.4(4) 6 .
O5 Cd2 N3 C17 -101.7(4) . .
C1 Cd2 N3 C17 12.9(5) 6 .
O8 Cd2 N3 C16 -18.0(3) 6_556 .
O2 Cd2 N3 C16 -143.6(3) 6 .
O6 Cd2 N3 C16 66.2(3) . .
O1 Cd2 N3 C16 155.7(3) 6 .
O5 Cd2 N3 C16 70.4(4) . .
C1 Cd2 N3 C16 -175.0(3) 6 .
C3 C5 C3 C2 2.1(2) 2_656 .
C3 C5 C3 C4 -174.0(4) 2_656 .
C6 C2 C3 C5 -4.2(5) . .
C1 C2 C3 C5 174.7(3) . .
C6 C2 C3 C4 172.0(3) . .
C1 C2 C3 C4 -9.2(6) . .
O4 C4 C3 C5 -9.0(5) . .
O3 C4 C3 C5 170.7(3) . .
O4 C4 C3 C2 175.0(4) . .
O3 C4 C3 C2 -5.4(5) . .
C17 N3 C16 C15 -0.1(5) . .
Cd2 N3 C16 C15 -174.4(3) . .
C16 N3 C17 N4 -0.7(5) . .
Cd2 N3 C17 N4 172.2(3) . .
O2 C1 O1 Cd2 1.8(4) . 6_556
C2 C1 O1 Cd2 177.0(3) . 6_556
O2 C1 O1 Cd1 106.1(4) . .
C2 C1 O1 Cd1 -78.7(4) . .
Cd2 C1 O1 Cd1 104.30(15) 6_556 .
N1 Cd1 O1 C1 85.9(3) . .
O4 Cd1 O1 C1 -103.8(3) 7_556 .
O7 Cd1 O1 C1 -175.2(3) 6_556 .
O3 Cd1 O1 C1 -2.6(2) . .
O5 Cd1 O1 C1 -90.6(3) 6_556 .
N1 Cd1 O1 Cd2 175.56(12) . 6_556
O4 Cd1 O1 Cd2 -14.1(3) 7_556 6_556
O7 Cd1 O1 Cd2 -85.52(10) 6_556 6_556
O3 Cd1 O1 Cd2 87.02(10) . 6_556
O5 Cd1 O1 Cd2 -1.01(9) 6_556 6_556
O4 C4 O3 Cd1 108.6(4) . .
C3 C4 O3 Cd1 -71.0(4) . .
N1 Cd1 O3 C4 -2.4(3) . .
O4 Cd1 O3 C4 -116.5(3) 7_556 .
O7 Cd1 O3 C4 111.7(4) 6_556 .
O5 Cd1 O3 C4 162.3(3) 6_556 .
O1 Cd1 O3 C4 87.7(3) . .
O1 C1 O2 Cd2 -2.0(4) . 6_556
C2 C1 O2 Cd2 -177.3(3) . 6_556
C18 C21 C20 C18 -0.8(5) . 2_554
C22 C21 C20 C18 -173.2(3) . 2_554
C18 C21 C20 C19 175.7(3) . .
C22 C21 C20 C19 3.3(6) . .
C20 C21 C18 C20 -0.4(5) . 2_554
C22 C21 C18 C20 172.4(4) . 2_554
N3 C17 N4 C15 1.3(5) . .
N3 C17 N4 C14 179.2(4) . .
Cd1 O7 C19 O8 -135.8(3) 6 .
Cd1 O7 C19 C20 46.2(5) 6 .
Cd2 O8 C19 O7 18.3(5) 6 .
Cd2 O8 C19 C20 -163.5(2) 6 .
C21 C20 C19 O7 18.5(6) . .
C18 C20 C19 O7 -165.0(4) 2_554 .
C21 C20 C19 O8 -159.7(4) . .
C18 C20 C19 O8 16.9(5) 2_554 .
C9 N2 C8 C7 0.3(5) . .
C10 N2 C8 C7 -178.7(4) . .
N2 C8 C7 N1 0.3(5) . .
C9 N1 C7 C8 -0.7(5) . .
Cd1 N1 C7 C8 -173.3(3) . .
C12 C11 C13 C12 2.6(6) . 2_655
C10 C11 C13 C12 178.9(4) . 2_655
C12 C11 C13 C14 -170.7(4) . .
C10 C11 C13 C14 5.5(7) . .
C9 N2 C10 C11 -119.8(5) . .
C8 N2 C10 C11 59.0(7) . .
C12 C11 C10 N2 -110.1(5) . .
C13 C11 C10 N2 73.7(6) . .
C7 N1 C9 N2 1.0(5) . .
Cd1 N1 C9 N2 174.2(2) . .
C8 N2 C9 N1 -0.8(5) . .
C10 N2 C9 N1 178.2(4) . .
C17 N4 C14 C13 -10.7(7) . .
C15 N4 C14 C13 166.8(4) . .
C12 C13 C14 N4 96.6(5) 2_655 .
C11 C13 C14 N4 -89.9(6) . .
C13 C11 C12 C13 1.0(6) . 2_655
C10 C11 C12 C13 -175.4(4) . 2_655
N3 C16 C15 N4 0.8(6) . .
C17 N4 C15 C16 -1.2(5) . .
C14 N4 C15 C16 -179.3(4) . .
